data_2219444
loop_
_publ_author_name
'Zhu, Kai-Xian'
'Craig, Donald C.'
'Try, Andrew C.'

_publ_section_title 2,8-Dibromo-4,10-dichloro-6<i>H</i>,12<i>H</i>-5,11-methanodibenzo[<i>b</i>,<i>f</i>][1,5]diazocine
_journal_coeditor_code TK2290
_journal_issue 9
_journal_name_full 'Acta Crystallographica Section E'
_journal_page_first o1797
_journal_paper_doi 10.1107/S1600536808026226
_journal_volume 64
_journal_year 2008
_chemical_formula_iupac 'C15 H10 Br2 Cl2 N2'
_chemical_formula_moiety 'C15 H10 Br2 Cl2 N2'
_chemical_formula_sum 'C15 H10 Br2 Cl2 N2'
_chemical_formula_weight 449.0
_chemical_melting_point 471
_chemical_name_common
;
2,8-dibromo-4,10-dichloro Tr\"oger's base
;
_chemical_name_systematic
;
2,8-Dibromo-4,10-dichloro-6<i>H</i>,12<i>H</i>-5,11-
methanodibenzo[<i>b</i>,<i>f</i>][1,5]diazocine
;
_space_group_crystal_system orthorhombic
_space_group_name_H-M_alt 'P c a 21'
_symmetry_space_group_name_Hall 'P 2c -2ac'
_atom_type_scat_source 'International Tables for X-ray Crystallography, Vol. IV'
_cell_angle_alpha 90
_cell_angle_beta 90
_cell_angle_gamma 90
_cell_formula_units_Z 4
_cell_length_a 7.910(2)
_cell_length_b 12.601(3)
_cell_length_c 15.230(4)
_cell_measurement_reflns_used 11
_cell_measurement_temperature 294
_cell_measurement_theta_max 11
_cell_measurement_theta_min 10
_cell_volume 1518.0(7)
_computing_cell_refinement 'CAD-4 (Schagen <i>et al.</i>,  1989)'
_computing_data_collection 'CAD-4 (Schagen <i>et al.</i>,  1989)'
_computing_data_reduction 'local program'
_computing_molecular_graphics 'ORTEPII (Johnson, 1976)'
_computing_publication_material 'local programs'
_computing_structure_refinement 'RAELS (Rae, 1996)'
_computing_structure_solution 'SIR92 (Altomare <i>et al.</i>,  1994)'
_diffrn_measured_fraction_theta_full 1.00
_diffrn_measured_fraction_theta_max 1.00
_diffrn_measurement_device_type 'Enraf--Nonius CAD-4'
_diffrn_measurement_method \w--2\q
_diffrn_radiation_type 'Mo K\a'
_diffrn_radiation_wavelength 0.71073
_diffrn_reflns_limit_h_max 9
_diffrn_reflns_limit_h_min 0
_diffrn_reflns_limit_k_max 14
_diffrn_reflns_limit_k_min 0
_diffrn_reflns_limit_l_max 0
_diffrn_reflns_limit_l_min -18
_diffrn_reflns_number 1394
_diffrn_reflns_theta_full 25
_diffrn_reflns_theta_max 25
_diffrn_standards_decay_% 0
_diffrn_standards_interval_time 30
_diffrn_standards_number 1
_exptl_absorpt_coefficient_mu 5.639
_exptl_absorpt_correction_T_max 0.69
_exptl_absorpt_correction_T_min 0.52
_exptl_absorpt_correction_type analytical
_exptl_absorpt_process_details 'de Meulenaer & Tompa (1965)'
_exptl_crystal_colour colourless
_exptl_crystal_density_diffrn 1.96
_exptl_crystal_density_method 'not measured'
_exptl_crystal_description prism
_exptl_crystal_F_000 872.0
_exptl_crystal_size_max 0.30
_exptl_crystal_size_mid 0.12
_exptl_crystal_size_min 0.07
_refine_diff_density_max 0.98
_refine_diff_density_min -1.02
_refine_ls_abs_structure_details
;
Flack (1983), 0 Friedel pairs
;
_refine_ls_abs_structure_Flack 0.09(2)
_refine_ls_extinction_method none
_refine_ls_goodness_of_fit_ref 1.61
_refine_ls_hydrogen_treatment constr
_refine_ls_number_parameters 189
_refine_ls_number_reflns 1394
_refine_ls_R_factor_gt 0.056
_refine_ls_shift/su_max 0.002
_refine_ls_structure_factor_coef F
_refine_ls_weighting_details 'w = 1/[\s^2^(F) + 0.0004F^2^]'
_refine_ls_weighting_scheme calc
_refine_ls_wR_factor_ref 0.061
_reflns_number_gt 1028
_reflns_number_total 1394
_reflns_threshold_expression I>2\s(I)
_cod_data_source_file tk2290.cif
_cod_data_source_block I
_cod_database_code 2219444
_cod_database_fobs_code 2219444

loop_
_atom_site_type_symbol
_atom_site_label
_atom_site_fract_x
_atom_site_fract_y
_atom_site_fract_z
_atom_site_U_iso_or_equiv
_atom_site_adp_type
_atom_site_occupancy
Br Br1 0.8061(2) 0.68670(10) 0.3991000 0.0585(5) Uani 1.0
Br Br2 0.2324(2) 0.08000(10) 0.0428(2) 0.0527(5) Uani 1.0
Cl Cl1 0.9770(5) 0.5167(4) 0.0779(3) 0.0570(10) Uani 1.0
Cl Cl2 0.5654(5) 0.0565(3) 0.3603(3) 0.0520(10) Uani 1.0
N N1 0.9460(14) 0.3064(10) 0.1658(8) 0.041(3) Uani 1.0
N N2 0.8319(15) 0.1842(9) 0.2739(8) 0.044(3) Uani 1.0
C C1 0.9798(19) 0.2123(12) 0.2198(10) 0.044(4) Uani 1.0
C C2 0.8998(18) 0.3929(12) 0.2193(10) 0.043(4) Uani 1.0
C C3 0.8445(18) 0.3790(11) 0.3054(8) 0.041(4) Uani 1.0
C C4 0.817(2) 0.2693(12) 0.3414(8) 0.049(4) Uani 1.0
C C5 0.6842(19) 0.1696(11) 0.2226(9) 0.039(4) Uani 1.0
C C6 0.6740(19) 0.2086(11) 0.1360(9) 0.036(4) Uani 1.0
C C7 0.8206(17) 0.2753(12) 0.0978(9) 0.040(4) Uani 1.0
C C8 0.9155(17) 0.4984(13) 0.1855(9) 0.043(4) Uani 1.0
C C9 0.8825(19) 0.5861(12) 0.2397(11) 0.048(4) Uani 1.0
C C10 0.839(2) 0.5684(13) 0.3247(11) 0.050(4) Uani 1.0
C C11 0.818(2) 0.4666(13) 0.3570(10) 0.056(4) Uani 1.0
C C12 0.5565(17) 0.1082(10) 0.2538(8) 0.031(3) Uani 1.0
C C13 0.4158(17) 0.0854(10) 0.2036(8) 0.035(3) Uani 1.0
C C14 0.4117(17) 0.1221(11) 0.1168(9) 0.040(4) Uani 1.0
C C15 0.5433(19) 0.1819(10) 0.0853(9) 0.034(3) Uani 1.0
H H1C1 1.0780 0.2273 0.2593 0.044 Uani 1.0
H H2C1 1.0078 0.1513 0.1804 0.044 Uani 1.0
H H1C4 0.7008 0.2660 0.3674 0.049 Uani 1.0
H H2C4 0.9027 0.2559 0.3883 0.049 Uani 1.0
H H1C7 0.7726 0.3410 0.0708 0.040 Uani 1.0
H H2C7 0.8794 0.2326 0.0517 0.040 Uani 1.0
H HC9 0.8906 0.6600 0.2162 0.048 Uani 1.0
H HC11 0.7825 0.4567 0.4195 0.056 Uani 1.0
H HC13 0.3194 0.0438 0.2286 0.035 Uani 1.0
H HC15 0.5411 0.2061 0.0228 0.034 Uani 1.0

loop_
_atom_site_aniso_label
_atom_site_aniso_U_11
_atom_site_aniso_U_22
_atom_site_aniso_U_33
_atom_site_aniso_U_12
_atom_site_aniso_U_13
_atom_site_aniso_U_23
_atom_site_aniso_type_symbol
Br1 0.0600(10) 0.0600(10) 0.0549(9) -0.0011(8) -0.0010(10) -0.0138(9) Br
Br2 0.0470(9) 0.0650(9) 0.0461(8) -0.0118(8) -0.0026(9) -0.0091(9) Br
Cl1 0.061(3) 0.066(3) 0.044(2) -0.019(2) 0.010(2) 0.000(2) Cl
Cl2 0.063(3) 0.056(2) 0.037(2) 0.000(2) 0.006(2) 0.018(2) Cl
N1 0.029(7) 0.058(8) 0.037(7) 0.001(6) 0.002(6) -0.003(6) N
N2 0.046(7) 0.048(7) 0.038(7) 0.004(6) -0.009(6) 0.020(6) N
C1 0.029(9) 0.067(9) 0.036(8) 0.005(8) -0.016(7) 0.012(8) C
C2 0.051(9) 0.043(9) 0.034(8) 0.009(8) 0.020(8) -0.006(7) C
C3 0.045(9) 0.059(9) 0.019(8) -0.012(8) -0.004(7) -0.005(7) C
C4 0.083(9) 0.053(8) 0.013(7) 0.004(9) -0.006(7) 0.007(7) C
C5 0.048(9) 0.043(9) 0.026(7) 0.000(7) 0.013(7) 0.007(7) C
C6 0.039(8) 0.042(8) 0.026(8) 0.010(8) 0.002(6) -0.006(7) C
C7 0.037(8) 0.052(9) 0.030(8) -0.007(8) 0.007(7) -0.002(7) C
C8 0.029(8) 0.062(9) 0.039(9) -0.002(8) -0.002(7) 0.004(9) C
C9 0.047(9) 0.038(9) 0.059(9) -0.010(8) -0.001(8) -0.007(8) C
C10 0.047(9) 0.057(9) 0.046(9) -0.005(8) 0.017(8) -0.007(8) C
C11 0.085(9) 0.052(9) 0.029(8) -0.011(9) 0.009(9) -0.007(8) C
C12 0.037(8) 0.032(8) 0.024(7) 0.009(7) 0.010(6) -0.002(6) C
C13 0.046(9) 0.043(9) 0.016(6) 0.014(8) 0.001(6) 0.000(7) C
C14 0.029(8) 0.039(8) 0.052(9) 0.006(7) 0.010(7) -0.015(8) C
C15 0.034(8) 0.039(8) 0.027(7) 0.004(7) 0.009(7) -0.004(7) C

loop_
_geom_angle_atom_site_label_1
_geom_angle_atom_site_label_2
_geom_angle_atom_site_label_3
_geom_angle_site_symmetry_1
_geom_angle_site_symmetry_2
_geom_angle_site_symmetry_3
_geom_angle
_geom_angle_publ_flag
C1 N1 C2 1_555 1_555 1_555 110.4(12) no
C1 N1 C7 1_555 1_555 1_555 107.4(11) no
C2 N1 C7 1_555 1_555 1_555 115.7(11) no
C1 N2 C4 1_555 1_555 1_555 106.0(11) no
C1 N2 C5 1_555 1_555 1_555 112.2(11) no
C4 N2 C5 1_555 1_555 1_555 114.1(12) no
N1 C1 N2 1_555 1_555 1_555 111.3(11) no
N1 C1 H1C1 1_555 1_555 1_555 109.0 no
N1 C1 H2C1 1_555 1_555 1_555 109.0 no
N2 C1 H1C1 1_555 1_555 1_555 109.0 no
N2 C1 H2C1 1_555 1_555 1_555 109.0 no
H1C1 C1 H2C1 1_555 1_555 1_555 109.5 no
N1 C2 C3 1_555 1_555 1_555 121.9(14) no
N1 C2 C8 1_555 1_555 1_555 119.2(12) no
C3 C2 C8 1_555 1_555 1_555 118.8(13) no
C2 C3 C4 1_555 1_555 1_555 120.3(13) no
C2 C3 C11 1_555 1_555 1_555 119.1(14) no
C4 C3 C11 1_555 1_555 1_555 120.6(12) no
N2 C4 C3 1_555 1_555 1_555 113.5(10) no
N2 C4 H1C4 1_555 1_555 1_555 108.4 no
N2 C4 H2C4 1_555 1_555 1_555 108.4 no
C3 C4 H1C4 1_555 1_555 1_555 108.4 no
C3 C4 H2C4 1_555 1_555 1_555 108.4 no
H1C4 C4 H2C4 1_555 1_555 1_555 109.5 no
N2 C5 C6 1_555 1_555 1_555 121.2(13) no
N2 C5 C12 1_555 1_555 1_555 119.6(13) no
C6 C5 C12 1_555 1_555 1_555 118.9(15) no
C5 C6 C7 1_555 1_555 1_555 119.8(13) no
C5 C6 C15 1_555 1_555 1_555 119.9(14) no
C7 C6 C15 1_555 1_555 1_555 120.1(12) no
N1 C7 C6 1_555 1_555 1_555 112.5(11) no
N1 C7 H1C7 1_555 1_555 1_555 108.7 no
N1 C7 H2C7 1_555 1_555 1_555 108.7 no
C6 C7 H1C7 1_555 1_555 1_555 108.7 no
C6 C7 H2C7 1_555 1_555 1_555 108.7 no
H1C7 C7 H2C7 1_555 1_555 1_555 109.5 no
Cl1 C8 C2 1_555 1_555 1_555 119.3(11) no
Cl1 C8 C9 1_555 1_555 1_555 120.4(12) no
C2 C8 C9 1_555 1_555 1_555 120.2(12) no
C8 C9 C10 1_555 1_555 1_555 118.6(15) no
C8 C9 HC9 1_555 1_555 1_555 120.7 no
C10 C9 HC9 1_555 1_555 1_555 120.7 no
Br1 C10 C9 1_555 1_555 1_555 118.5(13) no
Br1 C10 C11 1_555 1_555 1_555 120.0(11) no
C9 C10 C11 1_555 1_555 1_555 121.4(15) no
C3 C11 C10 1_555 1_555 1_555 121.6(14) no
C3 C11 HC11 1_555 1_555 1_555 119.2 no
C10 C11 HC11 1_555 1_555 1_555 119.2 no
Cl2 C12 C5 1_555 1_555 1_555 120.5(12) no
Cl2 C12 C13 1_555 1_555 1_555 117.9(10) no
C5 C12 C13 1_555 1_555 1_555 121.6(13) no
C12 C13 C14 1_555 1_555 1_555 118.2(13) no
C12 C13 HC13 1_555 1_555 1_555 120.9 no
C14 C13 HC13 1_555 1_555 1_555 120.9 no
Br2 C14 C13 1_555 1_555 1_555 119.2(11) no
Br2 C14 C15 1_555 1_555 1_555 121.0(11) no
C13 C14 C15 1_555 1_555 1_555 119.6(13) no
C6 C15 C14 1_555 1_555 1_555 121.6(13) no
C6 C15 HC15 1_555 1_555 1_555 119.2 no
C14 C15 HC15 1_555 1_555 1_555 119.2 no

loop_
_geom_bond_atom_site_label_1
_geom_bond_atom_site_label_2
_geom_bond_site_symmetry_1
_geom_bond_site_symmetry_2
_geom_bond_distance
_geom_bond_publ_flag
Br1 C10 1_555 1_555 1.890(15) no
Br2 C14 1_555 1_555 1.888(14) no
Cl1 C8 1_555 1_555 1.724(14) no
Cl2 C12 1_555 1_555 1.750(13) no
N1 C1 1_555 1_555 1.468(18) no
N1 C2 1_555 1_555 1.409(17) no
N1 C7 1_555 1_555 1.487(18) no
N2 C1 1_555 1_555 1.474(19) no
N2 C4 1_555 1_555 1.491(18) no
N2 C5 1_555 1_555 1.417(18) no
C1 H1C1 1_555 1_555 1.000 no
C1 H2C1 1_555 1_555 1.000 no
C2 C3 1_555 1_555 1.394(18) no
C2 C8 1_555 1_555 1.43(2) no
C3 C4 1_555 1_555 1.50(2) no
C3 C11 1_555 1_555 1.37(2) no
C4 H1C4 1_555 1_555 1.000 no
C4 H2C4 1_555 1_555 1.000 no
C5 C6 1_555 1_555 1.410(18) no
C5 C12 1_555 1_555 1.358(18) no
C6 C7 1_555 1_555 1.55(2) no
C6 C15 1_555 1_555 1.333(19) no
C7 H1C7 1_555 1_555 1.000 no
C7 H2C7 1_555 1_555 1.000 no
C8 C9 1_555 1_555 1.40(2) no
C9 C10 1_555 1_555 1.357(19) no
C9 HC9 1_555 1_555 1.000 no
C10 C11 1_555 1_555 1.39(2) no
C11 HC11 1_555 1_555 1.000 no
C12 C13 1_555 1_555 1.381(17) no
C13 C14 1_555 1_555 1.402(18) no
C13 HC13 1_555 1_555 1.000 no
C14 C15 1_555 1_555 1.371(19) no
C15 HC15 1_555 1_555 1.000 no

loop_
_geom_torsion_atom_site_label_1
_geom_torsion_atom_site_label_2
_geom_torsion_atom_site_label_3
_geom_torsion_atom_site_label_4
_geom_torsion_site_symmetry_1
_geom_torsion_site_symmetry_2
_geom_torsion_site_symmetry_3
_geom_torsion_site_symmetry_4
_geom_torsion
_geom_torsion_publ_flag
C2 N1 C1 N2 1_555 1_555 1_555 1_555 57.5(15) no
C2 N1 C1 H1C1 1_555 1_555 1_555 1_555 -62.8 no
C2 N1 C1 H2C1 1_555 1_555 1_555 1_555 177.8 no
C7 N1 C1 N2 1_555 1_555 1_555 1_555 -69.4(15) no
C7 N1 C1 H1C1 1_555 1_555 1_555 1_555 170.3 no
C7 N1 C1 H2C1 1_555 1_555 1_555 1_555 50.8 no
C1 N1 C2 C3 1_555 1_555 1_555 1_555 -18.2(18) no
C1 N1 C2 C8 1_555 1_555 1_555 1_555 159.5(13) no
C7 N1 C2 C3 1_555 1_555 1_555 1_555 103.9(16) no
C7 N1 C2 C8 1_555 1_555 1_555 1_555 -78.3(17) no
C1 N1 C7 C6 1_555 1_555 1_555 1_555 44.6(15) no
C1 N1 C7 H1C7 1_555 1_555 1_555 1_555 165.1 no
C1 N1 C7 H2C7 1_555 1_555 1_555 1_555 -75.8 no
C2 N1 C7 C6 1_555 1_555 1_555 1_555 -79.1(15) no
C2 N1 C7 H1C7 1_555 1_555 1_555 1_555 41.3 no
C2 N1 C7 H2C7 1_555 1_555 1_555 1_555 160.4 no
C4 N2 C1 N1 1_555 1_555 1_555 1_555 -69.8(13) no
C4 N2 C1 H1C1 1_555 1_555 1_555 1_555 50.5 no
C4 N2 C1 H2C1 1_555 1_555 1_555 1_555 169.9 no
C5 N2 C1 N1 1_555 1_555 1_555 1_555 55.3(16) no
C5 N2 C1 H1C1 1_555 1_555 1_555 1_555 175.6 no
C5 N2 C1 H2C1 1_555 1_555 1_555 1_555 -65.0 no
C1 N2 C4 C3 1_555 1_555 1_555 1_555 42.4(15) no
C1 N2 C4 H1C4 1_555 1_555 1_555 1_555 163.0 no
C1 N2 C4 H2C4 1_555 1_555 1_555 1_555 -78.2 no
C5 N2 C4 C3 1_555 1_555 1_555 1_555 -81.5(16) no
C5 N2 C4 H1C4 1_555 1_555 1_555 1_555 39.1 no
C5 N2 C4 H2C4 1_555 1_555 1_555 1_555 157.9 no
C1 N2 C5 C6 1_555 1_555 1_555 1_555 -17.3(19) no
C1 N2 C5 C12 1_555 1_555 1_555 1_555 156.2(13) no
C4 N2 C5 C6 1_555 1_555 1_555 1_555 103.2(14) no
C4 N2 C5 C12 1_555 1_555 1_555 1_555 -83.3(16) no
N1 C2 C3 C4 1_555 1_555 1_555 1_555 -6.(2) no
N1 C2 C3 C11 1_555 1_555 1_555 1_555 173.3(14) no
C8 C2 C3 C4 1_555 1_555 1_555 1_555 176.4(14) no
C8 C2 C3 C11 1_555 1_555 1_555 1_555 -4.(2) no
N1 C2 C8 Cl1 1_555 1_555 1_555 1_555 4.3(19) no
N1 C2 C8 C9 1_555 1_555 1_555 1_555 -175.2(13) no
C3 C2 C8 Cl1 1_555 1_555 1_555 1_555 -177.9(11) no
C3 C2 C8 C9 1_555 1_555 1_555 1_555 3.(2) no
C2 C3 C4 N2 1_555 1_555 1_555 1_555 -8.(2) no
C2 C3 C4 H1C4 1_555 1_555 1_555 1_555 -128.1 no
C2 C3 C4 H2C4 1_555 1_555 1_555 1_555 113.1 no
C11 C3 C4 N2 1_555 1_555 1_555 1_555 173.3(14) no
C11 C3 C4 H1C4 1_555 1_555 1_555 1_555 52.7 no
C11 C3 C4 H2C4 1_555 1_555 1_555 1_555 -66.1 no
C2 C3 C11 C10 1_555 1_555 1_555 1_555 2.(2) no
C2 C3 C11 HC11 1_555 1_555 1_555 1_555 -177.7 no
C4 C3 C11 C10 1_555 1_555 1_555 1_555 -178.6(16) no
C4 C3 C11 HC11 1_555 1_555 1_555 1_555 1.4 no
N2 C5 C6 C7 1_555 1_555 1_555 1_555 -4.(2) no
N2 C5 C6 C15 1_555 1_555 1_555 1_555 171.2(13) no
C12 C5 C6 C7 1_555 1_555 1_555 1_555 -177.9(12) no
C12 C5 C6 C15 1_555 1_555 1_555 1_555 -2.(2) no
N2 C5 C12 Cl2 1_555 1_555 1_555 1_555 5.4(18) no
N2 C5 C12 C13 1_555 1_555 1_555 1_555 -175.2(12) no
C6 C5 C12 Cl2 1_555 1_555 1_555 1_555 179.1(10) no
C6 C5 C12 C13 1_555 1_555 1_555 1_555 -2.(2) no
C5 C6 C7 N1 1_555 1_555 1_555 1_555 -10.2(17) no
C5 C6 C7 H1C7 1_555 1_555 1_555 1_555 -130.7 no
C5 C6 C7 H2C7 1_555 1_555 1_555 1_555 110.2 no
C15 C6 C7 N1 1_555 1_555 1_555 1_555 174.2(13) no
C15 C6 C7 H1C7 1_555 1_555 1_555 1_555 53.8 no
C15 C6 C7 H2C7 1_555 1_555 1_555 1_555 -65.3 no
C5 C6 C15 C14 1_555 1_555 1_555 1_555 4.(2) no
C5 C6 C15 HC15 1_555 1_555 1_555 1_555 -176.1 no
C7 C6 C15 C14 1_555 1_555 1_555 1_555 179.5(12) no
C7 C6 C15 HC15 1_555 1_555 1_555 1_555 -0.5 no
Cl1 C8 C9 C10 1_555 1_555 1_555 1_555 -178.1(12) no
Cl1 C8 C9 HC9 1_555 1_555 1_555 1_555 1.9 no
C2 C8 C9 C10 1_555 1_555 1_555 1_555 1.(2) no
C2 C8 C9 HC9 1_555 1_555 1_555 1_555 -178.6 no
C8 C9 C10 Br1 1_555 1_555 1_555 1_555 176.8(11) no
C8 C9 C10 C11 1_555 1_555 1_555 1_555 -4.(3) no
HC9 C9 C10 Br1 1_555 1_555 1_555 1_555 -3.2 no
HC9 C9 C10 C11 1_555 1_555 1_555 1_555 176.3 no
Br1 C10 C11 C3 1_555 1_555 1_555 1_555 -178.6(12) no
Br1 C10 C11 HC11 1_555 1_555 1_555 1_555 1.4 no
C9 C10 C11 C3 1_555 1_555 1_555 1_555 2.(3) no
C9 C10 C11 HC11 1_555 1_555 1_555 1_555 -178.1 no
Cl2 C12 C13 C14 1_555 1_555 1_555 1_555 -176.9(10) no
Cl2 C12 C13 HC13 1_555 1_555 1_555 1_555 3.1 no
C5 C12 C13 C14 1_555 1_555 1_555 1_555 3.7(19) no
C5 C12 C13 HC13 1_555 1_555 1_555 1_555 -176.3 no
C12 C13 C14 Br2 1_555 1_555 1_555 1_555 173.5(9) no
C12 C13 C14 C15 1_555 1_555 1_555 1_555 -2.1(18) no
HC13 C13 C14 Br2 1_555 1_555 1_555 1_555 -6.5 no
HC13 C13 C14 C15 1_555 1_555 1_555 1_555 177.9 no
Br2 C14 C15 C6 1_555 1_555 1_555 1_555 -177.3(11) no
Br2 C14 C15 HC15 1_555 1_555 1_555 1_555 2.7 no
C13 C14 C15 C6 1_555 1_555 1_555 1_555 -2.(2) no
C13 C14 C15 HC15 1_555 1_555 1_555 1_555 178.3 no
